data_7123051
loop_
_publ_author_name
'Roesky, Herbert W.'
'Swamy, V S. V. S. N.'
'Vanka, Kumar'
'Raj, K. Vipin'
'Sen, Sakya Singha'

_publ_section_title
;
 Silylene induced cooperative B--H bond activation and unprecedented
 aldehyde C--H bond splitting with amidinate ring expansion
;
_journal_name_full 'Chemical Communications'
_journal_paper_doi 10.1039/C9CC00296K
_journal_year 2019
_chemical_formula_moiety 'C28 H47 N3 O Si3'
_chemical_formula_sum 'C28 H47 N3 O Si3'
_chemical_formula_weight 525.95
_space_group_crystal_system triclinic
_space_group_IT_number 2
_space_group_name_Hall '-P 1'
_space_group_name_H-M_alt 'P -1'
_symmetry_space_group_name_Hall '-P 1'
_symmetry_space_group_name_H-M 'P -1'
_atom_sites_solution_hydrogens geom
_audit_creation_method SHELXL-2014/7
_audit_update_record
;
2019-01-03 deposited with the CCDC.    2019-02-25 downloaded from the CCDC.
;
_cell_angle_alpha 80.743(3)
_cell_angle_beta 78.036(3)
_cell_angle_gamma 79.717(3)
_cell_formula_units_Z 2
_cell_length_a 10.8132(14)
_cell_length_b 10.9099(13)
_cell_length_c 13.5038(17)
_cell_measurement_reflns_used 9983
_cell_measurement_temperature 296(2)
_cell_measurement_theta_max 23.34
_cell_measurement_theta_min 2.26
_cell_volume 1520.7(3)
_computing_cell_refinement 'Bruker SAINT'
_computing_data_collection 'Bruker APEX2'
_computing_data_reduction 'Bruker SAINT'
_computing_molecular_graphics 'Bruker SHELXTL'
_computing_publication_material 'Bruker SHELXTL'
_computing_structure_refinement 'SHELXL-2014/7 (Sheldrick, 2014)'
_computing_structure_solution 'SHELXS-97 (Sheldrick 2008)'
_diffrn_ambient_temperature 296(2)
_diffrn_measured_fraction_theta_full 0.999
_diffrn_measured_fraction_theta_max 0.999
_diffrn_measurement_device_type 'Bruker APEX-II CCD'
_diffrn_measurement_method '\f and \w scans'
_diffrn_radiation_type MoK\a
_diffrn_radiation_wavelength 0.71073
_diffrn_reflns_av_R_equivalents 0.1319
_diffrn_reflns_av_unetI/netI 0.0816
_diffrn_reflns_Laue_measured_fraction_full 0.999
_diffrn_reflns_Laue_measured_fraction_max 0.999
_diffrn_reflns_limit_h_max 12
_diffrn_reflns_limit_h_min -12
_diffrn_reflns_limit_k_max 12
_diffrn_reflns_limit_k_min -12
_diffrn_reflns_limit_l_max 16
_diffrn_reflns_limit_l_min -16
_diffrn_reflns_number 54149
_diffrn_reflns_point_group_measured_fraction_full 0.999
_diffrn_reflns_point_group_measured_fraction_max 0.999
_diffrn_reflns_theta_full 24.997
_diffrn_reflns_theta_max 24.997
_diffrn_reflns_theta_min 2.257
_diffrn_source 'micro-focus sealed tube'
_exptl_absorpt_coefficient_mu 0.181
_exptl_absorpt_correction_T_max 0.968
_exptl_absorpt_correction_T_min 0.934
_exptl_absorpt_correction_type multi-scan
_exptl_absorpt_process_details 'SADABS (BRUKER, 2016)'
_exptl_crystal_colour colorless
_exptl_crystal_density_diffrn 1.149
_exptl_crystal_description Block
_exptl_crystal_F_000 572
_exptl_crystal_size_max 0.380
_exptl_crystal_size_mid 0.280
_exptl_crystal_size_min 0.180
_refine_diff_density_max 0.301
_refine_diff_density_min -0.403
_refine_diff_density_rms 0.062
_refine_ls_extinction_coef 0.0016(5)
_refine_ls_extinction_expression Fc^*^=kFc[1+0.001xFc^2^\l^3^/sin(2\q)]^-1/4^
_refine_ls_extinction_method 'SHELXL-2014/7 (Sheldrick 2014'
_refine_ls_goodness_of_fit_ref 1.026
_refine_ls_hydrogen_treatment constr
_refine_ls_matrix_type full
_refine_ls_number_parameters 329
_refine_ls_number_reflns 5343
_refine_ls_number_restraints 0
_refine_ls_restrained_S_all 1.026
_refine_ls_R_factor_all 0.1084
_refine_ls_R_factor_gt 0.0535
_refine_ls_shift/su_max 0.000
_refine_ls_shift/su_mean 0.000
_refine_ls_structure_factor_coef Fsqd
_refine_ls_weighting_details 'w=1/[\s^2^(Fo^2^)+(0.0193P)^2^+2.0271P] where P=(Fo^2^+2Fc^2^)/3'
_refine_ls_weighting_scheme calc
_refine_ls_wR_factor_gt 0.0880
_refine_ls_wR_factor_ref 0.1049
_reflns_Friedel_coverage 0.000
_reflns_number_gt 3489
_reflns_number_total 5343
_reflns_threshold_expression 'I > 2\s(I)'
_cod_data_source_file c9cc00296k2.cif
_cod_data_source_block mo_SEN_127_0m_a
_cod_database_code 7123051
_shelx_shelxl_version_number 2014/7
_shelx_space_group_comment
;
The symmetry employed for this shelxl refinement is uniquely defined
by the following loop, which should always be used as a source of
symmetry information in preference to the above space-group names.
They are only intended as comments.
;
_shelx_estimated_absorpt_t_min 0.935
_shelx_estimated_absorpt_t_max 0.968

loop_
_space_group_symop_operation_xyz
'x, y, z'
'-x, -y, -z'

loop_
_atom_site_label
_atom_site_type_symbol
_atom_site_fract_x
_atom_site_fract_y
_atom_site_fract_z
_atom_site_U_iso_or_equiv
_atom_site_adp_type
_atom_site_occupancy
_atom_site_site_symmetry_order
_atom_site_calc_flag
_atom_site_refinement_flags_posn
_atom_site_refinement_flags_adp
Si1 Si 0.30252(8) 0.28520(8) 0.23184(6) 0.0168(2) Uani 1 1 d . .
Si2 Si 0.13695(9) 0.22197(8) 0.10055(7) 0.0258(2) Uani 1 1 d . .
Si3 Si 0.18749(9) 0.56196(8) 0.24616(7) 0.0227(2) Uani 1 1 d . .
O1 O 0.25901(18) 0.27562(17) 0.35708(14) 0.0183(5) Uani 1 1 d . .
N3 N 0.2366(2) 0.4301(2) 0.18439(18) 0.0198(6) Uani 1 1 d . .
H3 H 0.2264 0.4389 0.1220 0.024 Uiso 1 1 calc R U
N1 N 0.4642(2) 0.2742(2) 0.23676(17) 0.0175(6) Uani 1 1 d . .
N2 N 0.2514(2) 0.1734(2) 0.18075(17) 0.0189(6) Uani 1 1 d . .
C25 C 0.2776(3) 0.0348(2) 0.2257(2) 0.0150(7) Uani 1 1 d . .
C9 C 0.3287(3) 0.2482(3) 0.5170(2) 0.0194(7) Uani 1 1 d . .
C1 C 0.4752(3) 0.2700(3) 0.3402(2) 0.0172(7) Uani 1 1 d . .
C2 C 0.3626(3) 0.2690(3) 0.4053(2) 0.0175(7) Uani 1 1 d . .
C3 C 0.5977(3) 0.2643(3) 0.3757(2) 0.0202(7) Uani 1 1 d . .
C15 C 0.5717(3) 0.2810(3) 0.1482(2) 0.0216(7) Uani 1 1 d . .
C8 C 0.6681(3) 0.1511(3) 0.4057(2) 0.0259(8) Uani 1 1 d . .
H8 H 0.6411 0.0765 0.4007 0.031 Uiso 1 1 calc R U
C14 C 0.2170(3) 0.1991(3) 0.5604(2) 0.0280(8) Uani 1 1 d . .
H14 H 0.1647 0.1840 0.5184 0.034 Uiso 1 1 calc R U
C4 C 0.6390(3) 0.3745(3) 0.3869(2) 0.0263(8) Uani 1 1 d . .
H4 H 0.5921 0.4517 0.3681 0.032 Uiso 1 1 calc R U
C21 C 0.1256(3) 0.6866(3) 0.1515(2) 0.0282(8) Uani 1 1 d . .
H21A H 0.1911 0.6973 0.0921 0.042 Uiso 1 1 calc R U
H21B H 0.1004 0.7640 0.1806 0.042 Uiso 1 1 calc R U
H21C H 0.0530 0.6635 0.1324 0.042 Uiso 1 1 calc R U
C10 C 0.4013(3) 0.2741(3) 0.5828(2) 0.0309(8) Uani 1 1 d . .
H10 H 0.4757 0.3089 0.5562 0.037 Uiso 1 1 calc R U
C5 C 0.7482(3) 0.3706(4) 0.4254(2) 0.0354(9) Uani 1 1 d . .
H5 H 0.7743 0.4448 0.4330 0.042 Uiso 1 1 calc R U
C7 C 0.7787(3) 0.1475(4) 0.4432(2) 0.0363(9) Uani 1 1 d . .
H7 H 0.8261 0.0705 0.4623 0.044 Uiso 1 1 calc R U
C17 C 0.6295(3) 0.4007(3) 0.1377(2) 0.0318(8) Uani 1 1 d . .
H17A H 0.5629 0.4719 0.1380 0.048 Uiso 1 1 calc R U
H17B H 0.6898 0.4083 0.0748 0.048 Uiso 1 1 calc R U
H17C H 0.6724 0.3975 0.1939 0.048 Uiso 1 1 calc R U
C11 C 0.3640(3) 0.2487(3) 0.6870(2) 0.0356(9) Uani 1 1 d . .
H11 H 0.4136 0.2668 0.7298 0.043 Uiso 1 1 calc R U
C20 C 0.3237(3) 0.6056(3) 0.2881(3) 0.0338(9) Uani 1 1 d . .
H20A H 0.3577 0.5376 0.3341 0.051 Uiso 1 1 calc R U
H20B H 0.2954 0.6792 0.3221 0.051 Uiso 1 1 calc R U
H20C H 0.3889 0.6228 0.2297 0.051 Uiso 1 1 calc R U
C13 C 0.1822(3) 0.1723(3) 0.6648(2) 0.0356(9) Uani 1 1 d . .
H13 H 0.1083 0.1369 0.6921 0.043 Uiso 1 1 calc R U
C12 C 0.2550(4) 0.1972(3) 0.7287(3) 0.0384(9) Uani 1 1 d . .
H12 H 0.2311 0.1795 0.7991 0.046 Uiso 1 1 calc R U
C16 C 0.6741(3) 0.1660(3) 0.1530(2) 0.0316(8) Uani 1 1 d . .
H16A H 0.7121 0.1622 0.2119 0.047 Uiso 1 1 calc R U
H16B H 0.7387 0.1716 0.0925 0.047 Uiso 1 1 calc R U
H16C H 0.6362 0.0917 0.1577 0.047 Uiso 1 1 calc R U
C26 C 0.1507(3) -0.0062(3) 0.2843(2) 0.0333(9) Uani 1 1 d . .
H26A H 0.1659 -0.0923 0.3138 0.050 Uiso 1 1 calc R U
H26B H 0.0920 0.0026 0.2382 0.050 Uiso 1 1 calc R U
H26C H 0.1148 0.0456 0.3374 0.050 Uiso 1 1 calc R U
C6 C 0.8186(3) 0.2568(4) 0.4524(3) 0.0395(10) Uani 1 1 d . .
H6 H 0.8934 0.2539 0.4770 0.047 Uiso 1 1 calc R U
C27 C 0.3684(3) 0.0105(3) 0.3011(3) 0.0335(9) Uani 1 1 d . .
H27A H 0.4488 0.0362 0.2677 0.050 Uiso 1 1 calc R U
H27B H 0.3816 -0.0776 0.3258 0.050 Uiso 1 1 calc R U
H27C H 0.3324 0.0573 0.3573 0.050 Uiso 1 1 calc R U
C18 C 0.5173(3) 0.2850(3) 0.0520(2) 0.0358(9) Uani 1 1 d . .
H18A H 0.4767 0.2123 0.0572 0.054 Uiso 1 1 calc R U
H18B H 0.5853 0.2858 -0.0064 0.054 Uiso 1 1 calc R U
H18C H 0.4558 0.3595 0.0446 0.054 Uiso 1 1 calc R U
C19 C 0.0598(3) 0.5371(3) 0.3574(3) 0.0399(9) Uani 1 1 d . .
H19A H -0.0124 0.5169 0.3356 0.060 Uiso 1 1 calc R U
H19B H 0.0347 0.6122 0.3897 0.060 Uiso 1 1 calc R U
H19C H 0.0906 0.4691 0.4051 0.060 Uiso 1 1 calc R U
C28 C 0.3404(4) -0.0453(3) 0.1395(3) 0.0404(9) Uani 1 1 d . .
H28A H 0.4179 -0.0154 0.1037 0.061 Uiso 1 1 calc R U
H28B H 0.2828 -0.0390 0.0929 0.061 Uiso 1 1 calc R U
H28C H 0.3596 -0.1314 0.1681 0.061 Uiso 1 1 calc R U
C24 C 0.1949(4) 0.3307(3) -0.0141(2) 0.0450(10) Uani 1 1 d . .
H24A H 0.1822 0.4145 0.0035 0.068 Uiso 1 1 calc R U
H24B H 0.1482 0.3291 -0.0669 0.068 Uiso 1 1 calc R U
H24C H 0.2843 0.3045 -0.0379 0.068 Uiso 1 1 calc R U
C23 C 0.0938(4) 0.0969(3) 0.0402(3) 0.0456(10) Uani 1 1 d . .
H23A H 0.1669 0.0632 -0.0065 0.068 Uiso 1 1 calc R U
H23B H 0.0255 0.1322 0.0039 0.068 Uiso 1 1 calc R U
H23C H 0.0667 0.0311 0.0922 0.068 Uiso 1 1 calc R U
C22 C -0.0155(3) 0.2970(4) 0.1702(3) 0.0468(10) Uani 1 1 d . .
H22A H -0.0526 0.2362 0.2223 0.070 Uiso 1 1 calc R U
H22B H -0.0732 0.3289 0.1235 0.070 Uiso 1 1 calc R U
H22C H -0.0003 0.3648 0.2011 0.070 Uiso 1 1 calc R U

loop_
_atom_site_aniso_label
_atom_site_aniso_U_11
_atom_site_aniso_U_22
_atom_site_aniso_U_33
_atom_site_aniso_U_23
_atom_site_aniso_U_13
_atom_site_aniso_U_12
Si1 0.0166(5) 0.0180(5) 0.0172(5) -0.0021(4) -0.0036(4) -0.0062(4)
Si2 0.0295(6) 0.0268(5) 0.0264(5) -0.0018(4) -0.0116(4) -0.0121(4)
Si3 0.0250(5) 0.0195(5) 0.0235(5) -0.0035(4) -0.0046(4) -0.0024(4)
O1 0.0160(11) 0.0223(12) 0.0172(11) -0.0022(9) -0.0042(9) -0.0033(9)
N3 0.0256(15) 0.0215(14) 0.0155(14) -0.0024(11) -0.0084(11) -0.0066(12)
N1 0.0149(14) 0.0249(15) 0.0134(14) -0.0013(11) -0.0015(11) -0.0070(11)
N2 0.0221(15) 0.0173(14) 0.0189(14) -0.0008(11) -0.0044(11) -0.0078(11)
C25 0.0200(17) 0.0087(15) 0.0176(16) -0.0002(12) -0.0035(13) -0.0067(13)
C9 0.0216(18) 0.0136(16) 0.0208(18) -0.0056(13) -0.0024(14) 0.0042(13)
C1 0.0202(18) 0.0140(16) 0.0189(17) -0.0023(13) -0.0065(14) -0.0033(13)
C2 0.0178(17) 0.0199(17) 0.0165(17) -0.0023(13) -0.0063(14) -0.0032(13)
C3 0.0152(17) 0.0309(19) 0.0156(17) -0.0035(14) -0.0032(13) -0.0051(15)
C15 0.0181(18) 0.0302(19) 0.0165(17) -0.0019(14) -0.0003(14) -0.0079(15)
C8 0.0264(19) 0.031(2) 0.0216(18) -0.0006(15) -0.0092(15) -0.0032(16)
C14 0.027(2) 0.034(2) 0.0215(19) -0.0061(15) -0.0010(15) -0.0033(16)
C4 0.0232(19) 0.032(2) 0.0257(19) -0.0050(15) -0.0066(15) -0.0069(15)
C21 0.0265(19) 0.0249(19) 0.032(2) -0.0066(15) -0.0051(16) 0.0011(15)
C10 0.030(2) 0.041(2) 0.022(2) -0.0064(16) -0.0042(16) -0.0084(17)
C5 0.030(2) 0.053(3) 0.031(2) -0.0117(18) -0.0048(17) -0.0212(19)
C7 0.026(2) 0.050(2) 0.029(2) 0.0010(18) -0.0096(17) 0.0043(18)
C17 0.031(2) 0.032(2) 0.029(2) 0.0001(16) 0.0058(16) -0.0126(16)
C11 0.040(2) 0.048(2) 0.021(2) -0.0088(17) -0.0116(17) 0.0012(19)
C20 0.041(2) 0.0242(19) 0.039(2) -0.0093(16) -0.0158(18) 0.0041(16)
C13 0.037(2) 0.040(2) 0.025(2) -0.0048(17) 0.0070(17) -0.0077(17)
C12 0.049(3) 0.044(2) 0.0144(19) -0.0043(17) 0.0013(18) 0.0061(19)
C16 0.028(2) 0.034(2) 0.028(2) -0.0054(16) 0.0054(16) -0.0025(16)
C26 0.038(2) 0.028(2) 0.036(2) 0.0016(16) -0.0090(17) -0.0125(16)
C6 0.023(2) 0.069(3) 0.031(2) -0.007(2) -0.0141(17) -0.009(2)
C27 0.038(2) 0.0168(18) 0.044(2) 0.0029(16) -0.0081(18) -0.0049(16)
C18 0.024(2) 0.063(3) 0.0193(19) -0.0052(17) 0.0035(15) -0.0127(18)
C19 0.046(2) 0.032(2) 0.034(2) -0.0051(17) 0.0057(18) -0.0001(18)
C28 0.055(3) 0.025(2) 0.040(2) -0.0060(17) -0.0035(19) -0.0066(18)
C24 0.066(3) 0.051(2) 0.030(2) 0.0059(18) -0.025(2) -0.035(2)
C23 0.067(3) 0.041(2) 0.040(2) 0.0014(18) -0.029(2) -0.024(2)
C22 0.031(2) 0.060(3) 0.055(3) -0.010(2) -0.0182(19) -0.0083(19)

loop_
_atom_type_symbol
_atom_type_description
_atom_type_scat_dispersion_real
_atom_type_scat_dispersion_imag
_atom_type_scat_source
C C 0.0033 0.0016 'International Tables Vol C Tables 4.2.6.8 and 6.1.1.4'
H H 0.0000 0.0000 'International Tables Vol C Tables 4.2.6.8 and 6.1.1.4'
N N 0.0061 0.0033 'International Tables Vol C Tables 4.2.6.8 and 6.1.1.4'
O O 0.0106 0.0060 'International Tables Vol C Tables 4.2.6.8 and 6.1.1.4'
Si Si 0.0817 0.0704 'International Tables Vol C Tables 4.2.6.8 and 6.1.1.4'

loop_
_geom_angle_atom_site_label_1
_geom_angle_atom_site_label_2
_geom_angle_atom_site_label_3
_geom_angle
O1 Si1 N3 106.16(11)
O1 Si1 N2 113.18(11)
N3 Si1 N2 109.44(12)
O1 Si1 N1 92.93(10)
N3 Si1 N1 113.53(12)
N2 Si1 N1 119.90(12)
N2 Si2 C22 111.35(14)
N2 Si2 C24 112.21(14)
C22 Si2 C24 109.58(18)
N2 Si2 C23 116.60(14)
C22 Si2 C23 105.26(17)
C24 Si2 C23 101.14(16)
N3 Si3 C19 111.73(14)
N3 Si3 C20 110.14(13)
C19 Si3 C20 109.19(16)
N3 Si3 C21 105.59(13)
C19 Si3 C21 109.41(16)
C20 Si3 C21 110.74(15)
C2 O1 Si1 112.12(17)
Si1 N3 Si3 127.85(14)
Si1 N3 H3 116.1
Si3 N3 H3 116.1
C1 N1 C15 125.0(2)
C1 N1 Si1 108.10(18)
C15 N1 Si1 126.63(18)
C25 N2 Si1 119.50(17)
C25 N2 Si2 119.87(17)
Si1 N2 Si2 118.74(14)
C27 C25 N2 113.5(2)
C27 C25 C26 106.7(2)
N2 C25 C26 108.6(2)
C27 C25 C28 106.4(3)
N2 C25 C28 109.7(2)
C26 C25 C28 112.0(2)
C14 C9 C10 117.5(3)
C14 C9 C2 118.2(3)
C10 C9 C2 124.3(3)
C2 C1 N1 113.2(2)
C2 C1 C3 122.3(3)
N1 C1 C3 124.5(3)
C1 C2 O1 113.5(2)
C1 C2 C9 132.9(3)
O1 C2 C9 113.2(2)
C8 C3 C4 118.2(3)
C8 C3 C1 121.3(3)
C4 C3 C1 120.3(3)
N1 C15 C16 112.2(2)
N1 C15 C17 111.5(2)
C16 C15 C17 110.7(3)
N1 C15 C18 107.5(2)
C16 C15 C18 107.4(3)
C17 C15 C18 107.2(3)
C3 C8 C7 120.7(3)
C3 C8 H8 119.7
C7 C8 H8 119.7
C13 C14 C9 121.1(3)
C13 C14 H14 119.4
C9 C14 H14 119.4
C5 C4 C3 121.1(3)
C5 C4 H4 119.5
C3 C4 H4 119.5
Si3 C21 H21A 109.5
Si3 C21 H21B 109.5
H21A C21 H21B 109.5
Si3 C21 H21C 109.5
H21A C21 H21C 109.5
H21B C21 H21C 109.5
C11 C10 C9 120.5(3)
C11 C10 H10 119.7
C9 C10 H10 119.7
C6 C5 C4 119.7(3)
C6 C5 H5 120.1
C4 C5 H5 120.1
C6 C7 C8 120.2(3)
C6 C7 H7 119.9
C8 C7 H7 119.9
C15 C17 H17A 109.5
C15 C17 H17B 109.5
H17A C17 H17B 109.5
C15 C17 H17C 109.5
H17A C17 H17C 109.5
H17B C17 H17C 109.5
C12 C11 C10 121.3(3)
C12 C11 H11 119.4
C10 C11 H11 119.4
Si3 C20 H20A 109.5
Si3 C20 H20B 109.5
H20A C20 H20B 109.5
Si3 C20 H20C 109.5
H20A C20 H20C 109.5
H20B C20 H20C 109.5
C12 C13 C14 120.8(3)
C12 C13 H13 119.6
C14 C13 H13 119.6
C13 C12 C11 118.8(3)
C13 C12 H12 120.6
C11 C12 H12 120.6
C15 C16 H16A 109.5
C15 C16 H16B 109.5
H16A C16 H16B 109.5
C15 C16 H16C 109.5
H16A C16 H16C 109.5
H16B C16 H16C 109.5
C25 C26 H26A 109.5
C25 C26 H26B 109.5
H26A C26 H26B 109.5
C25 C26 H26C 109.5
H26A C26 H26C 109.5
H26B C26 H26C 109.5
C7 C6 C5 120.1(3)
C7 C6 H6 119.9
C5 C6 H6 119.9
C25 C27 H27A 109.5
C25 C27 H27B 109.5
H27A C27 H27B 109.5
C25 C27 H27C 109.5
H27A C27 H27C 109.5
H27B C27 H27C 109.5
C15 C18 H18A 109.5
C15 C18 H18B 109.5
H18A C18 H18B 109.5
C15 C18 H18C 109.5
H18A C18 H18C 109.5
H18B C18 H18C 109.5
Si3 C19 H19A 109.5
Si3 C19 H19B 109.5
H19A C19 H19B 109.5
Si3 C19 H19C 109.5
H19A C19 H19C 109.5
H19B C19 H19C 109.5
C25 C28 H28A 109.5
C25 C28 H28B 109.5
H28A C28 H28B 109.5
C25 C28 H28C 109.5
H28A C28 H28C 109.5
H28B C28 H28C 109.5
Si2 C24 H24A 109.5
Si2 C24 H24B 109.5
H24A C24 H24B 109.5
Si2 C24 H24C 109.5
H24A C24 H24C 109.5
H24B C24 H24C 109.5
Si2 C23 H23A 109.5
Si2 C23 H23B 109.5
H23A C23 H23B 109.5
Si2 C23 H23C 109.5
H23A C23 H23C 109.5
H23B C23 H23C 109.5
Si2 C22 H22A 109.5
Si2 C22 H22B 109.5
H22A C22 H22B 109.5
Si2 C22 H22C 109.5
H22A C22 H22C 109.5
H22B C22 H22C 109.5

loop_
_geom_bond_atom_site_label_1
_geom_bond_atom_site_label_2
_geom_bond_distance
Si1 O1 1.650(2)
Si1 N3 1.697(2)
Si1 N2 1.714(2)
Si1 N1 1.745(2)
Si2 N2 1.767(2)
Si2 C22 1.843(4)
Si2 C24 1.863(3)
Si2 C23 1.867(3)
Si3 N3 1.725(2)
Si3 C19 1.838(3)
Si3 C20 1.844(3)
Si3 C21 1.845(3)
O1 C2 1.394(3)
N3 H3 0.8600
N1 C1 1.420(3)
N1 C15 1.488(4)
N2 C25 1.535(3)
C25 C27 1.519(4)
C25 C26 1.538(4)
C25 C28 1.539(4)
C9 C14 1.388(4)
C9 C10 1.392(4)
C9 C2 1.466(4)
C1 C2 1.346(4)
C1 C3 1.488(4)
C3 C8 1.379(4)
C3 C4 1.394(4)
C15 C16 1.520(4)
C15 C17 1.521(4)
C15 C18 1.524(4)
C8 C7 1.384(4)
C8 H8 0.9300
C14 C13 1.378(4)
C14 H14 0.9300
C4 C5 1.377(4)
C4 H4 0.9300
C21 H21A 0.9600
C21 H21B 0.9600
C21 H21C 0.9600
C10 C11 1.378(4)
C10 H10 0.9300
C5 C6 1.373(5)
C5 H5 0.9300
C7 C6 1.370(5)
C7 H7 0.9300
C17 H17A 0.9600
C17 H17B 0.9600
C17 H17C 0.9600
C11 C12 1.371(5)
C11 H11 0.9300
C20 H20A 0.9600
C20 H20B 0.9600
C20 H20C 0.9600
C13 C12 1.369(5)
C13 H13 0.9300
C12 H12 0.9300
C16 H16A 0.9600
C16 H16B 0.9600
C16 H16C 0.9600
C26 H26A 0.9600
C26 H26B 0.9600
C26 H26C 0.9600
C6 H6 0.9300
C27 H27A 0.9600
C27 H27B 0.9600
C27 H27C 0.9600
C18 H18A 0.9600
C18 H18B 0.9600
C18 H18C 0.9600
C19 H19A 0.9600
C19 H19B 0.9600
C19 H19C 0.9600
C28 H28A 0.9600
C28 H28B 0.9600
C28 H28C 0.9600
C24 H24A 0.9600
C24 H24B 0.9600
C24 H24C 0.9600
C23 H23A 0.9600
C23 H23B 0.9600
C23 H23C 0.9600
C22 H22A 0.9600
C22 H22B 0.9600
C22 H22C 0.9600
